data_2239020
loop_
_publ_author_name
'Wattanakanjana, Yupa'
'Palamae, Sureeporn'
'Ratthiwan, Jenejira'
'Nimthong, Ruthairat'

_publ_section_title
;
 [1<i>H</i>-1,2,4-Triazole-5(4<i>H</i>)-thione-\k<i>S</i>]bis(triphenylphosphane-\k<i>P</i>)(nitrato-\k<i>O</i>)silver(I)
 methanol monosolvate
;
_journal_coeditor_code LH5682
_journal_issue 2
_journal_name_full 'Acta Crystallographica Section E'
_journal_page_first m61
_journal_page_last m62
_journal_paper_doi 10.1107/S1600536814001196
_journal_volume 70
_journal_year 2014
_chemical_formula_iupac '[Ag (N O3) (C2 H3 N3 S) (C18 H15 P)2], C H4 O'
_chemical_formula_moiety 'C38 H33 Ag N4 O3 P2 S, C H4 O'
_chemical_formula_sum 'C39 H37 Ag N4 O4 P2 S'
_chemical_formula_weight 827.59
_chemical_name_systematic
;[1<i>H</i>-1,2,4-Triazole-5(4<i>H</i>)-thione-\k<i>S</i>]bis(triphenylphosphane-\k<i>P</i>)(nitrato-\k<i>O</i>)silver(I)
methanol monosolvate
;
_space_group_crystal_system monoclinic
_space_group_IT_number 14
_space_group_name_Hall '-P 2ybc'
_space_group_name_H-M_alt 'P 1 21/c 1'
_symmetry_space_group_name_Hall '-P 2ybc'
_symmetry_space_group_name_H-M 'P 1 21/c 1'
_atom_sites_solution_hydrogens geom
_atom_sites_solution_primary direct
_atom_sites_solution_secondary difmap
_audit_creation_method SHELXL-2012
_cell_angle_alpha 90
_cell_angle_beta 107.934(2)
_cell_angle_gamma 90
_cell_formula_units_Z 4
_cell_length_a 13.2712(14)
_cell_length_b 14.3999(15)
_cell_length_c 20.198(2)
_cell_measurement_reflns_used 6153
_cell_measurement_temperature 100(2)
_cell_measurement_theta_max 30.1242
_cell_measurement_theta_min 2.2336
_cell_volume 3672.4(7)
_computing_cell_refinement 'SAINT (Bruker, 2011)'
_computing_data_collection 'APEX2 (Bruker, 2011)'
_computing_data_reduction 'SAINT (Bruker, 2011)'
_computing_molecular_graphics 'Mercury (Macrae <i>et al.</i>, 2008) and PLATON (Spek, 2009)'
_computing_publication_material 'SHELXTL (Sheldrick, 2008)'
_computing_structure_refinement
;
SHELXL2012 (Sheldrick, 2008) and
<i>SHELXLE</i> (H\"ubschle <i>et al.</i>, 2011)
;
_computing_structure_solution 'SHELXS97 (Sheldrick, 2008)'
_diffrn_ambient_temperature 100(2)
_diffrn_measured_fraction_theta_full 0.994
_diffrn_measured_fraction_theta_max 0.890
_diffrn_measurement_device_type 'Bruker SMART APEX CCD diffractometer'
_diffrn_measurement_method 'omega and phi scans'
_diffrn_radiation_type MoK\a
_diffrn_radiation_wavelength 0.71073
_diffrn_reflns_av_R_equivalents 0.0505
_diffrn_reflns_limit_h_max 18
_diffrn_reflns_limit_h_min -19
_diffrn_reflns_limit_k_max 20
_diffrn_reflns_limit_k_min -17
_diffrn_reflns_limit_l_max 25
_diffrn_reflns_limit_l_min -28
_diffrn_reflns_number 28287
_diffrn_reflns_theta_full 25.242
_diffrn_reflns_theta_max 31.431
_diffrn_reflns_theta_min 2.162
_exptl_absorpt_coefficient_mu 0.740
_exptl_absorpt_correction_T_max 0.7462
_exptl_absorpt_correction_T_min 0.6441
_exptl_absorpt_correction_type multi-scan
_exptl_absorpt_process_details '(SADABS; Bruker, 2011)'
_exptl_crystal_colour colourless
_exptl_crystal_density_diffrn 1.497
_exptl_crystal_description block
_exptl_crystal_F_000 1696
_exptl_crystal_size_max 0.370
_exptl_crystal_size_mid 0.190
_exptl_crystal_size_min 0.180
_refine_diff_density_max 1.352
_refine_diff_density_min -0.732
_refine_ls_extinction_method none
_refine_ls_goodness_of_fit_ref 1.020
_refine_ls_hydrogen_treatment constr
_refine_ls_matrix_type full
_refine_ls_number_parameters 462
_refine_ls_number_reflns 10825
_refine_ls_number_restraints 0
_refine_ls_restrained_S_all 1.020
_refine_ls_R_factor_all 0.0537
_refine_ls_R_factor_gt 0.0405
_refine_ls_shift/su_max 0.003
_refine_ls_shift/su_mean 0.000
_refine_ls_structure_factor_coef Fsqd
_refine_ls_weighting_details
;
 w=1/[\s^2^(Fo^2^)+(0.0459P)^2^+0.1882P]
 where P=(Fo^2^+2Fc^2^)/3
;
_refine_ls_weighting_scheme calc
_refine_ls_wR_factor_gt 0.0928
_refine_ls_wR_factor_ref 0.1001
_reflns_number_gt 8714
_reflns_number_total 10825
_reflns_threshold_expression 'I > 2\s(I)'
_cod_data_source_file lh5682sup1.cf
_cod_data_source_block I
_cod_database_code 2239020
_cod_database_fobs_code 2239020
_shelx_space_group_comment
;
The symmetry employed for this shelxl refinement is uniquely defined
by the following loop, which should always be used as a source of
symmetry information in preference to the above space-group names.
They are only intended as comments.
;
_shelx_estimated_absorpt_t_min 0.771
_shelx_estimated_absorpt_t_max 0.878
_shelxl_version_number .000002012

loop_
_space_group_symop_operation_xyz
'x, y, z'
'-x, y+1/2, -z+1/2'
'-x, -y, -z'
'x, -y-1/2, z-1/2'

loop_
_atom_site_type_symbol
_atom_site_label
_atom_site_fract_x
_atom_site_fract_y
_atom_site_fract_z
_atom_site_U_iso_or_equiv
_atom_site_adp_type
_atom_site_calc_flag
_atom_site_occupancy
Ag Ag1 0.67429(2) 0.93151(2) 0.76336(2) 0.01160(5) Uani d 1
S S1 0.57664(4) 0.80068(4) 0.68338(3) 0.01644(12) Uani d 1
P P1 0.59184(4) 0.97770(4) 0.85134(3) 0.01086(11) Uani d 1
P P2 0.86540(4) 0.91525(4) 0.78475(3) 0.01009(11) Uani d 1
C C2 0.32936(18) 0.93273(16) 0.57203(13) 0.0181(5) Uani d 1
H H2 0.2941 0.9761 0.5371 0.022 Uiso calc 1
N N2 0.28180(15) 0.88131(14) 0.60609(11) 0.0197(4) Uani d 1
O O1 0.62092(13) 1.05965(11) 0.66828(8) 0.0174(3) Uani d 1
O O2 0.60167(13) 1.01016(12) 0.56286(8) 0.0194(4) Uani d 1
O O3 0.72933(14) 1.10506(14) 0.61295(10) 0.0299(4) Uani d 1
O O4 0.31291(15) 0.71893(13) 0.74684(9) 0.0258(4) Uani d 1
H H4 0.3255 0.6677 0.7677 0.039 Uiso calc 1
N N1 0.43582(15) 0.91708(13) 0.59233(10) 0.0155(4) Uani d 1
H H1 0.4822 0.9453 0.5761 0.019 Uiso calc 1
N N3 0.36316(14) 0.82974(14) 0.64945(10) 0.0160(4) Uani d 1
H H3 0.3541 0.7879 0.6788 0.019 Uiso calc 1
N N4 0.65185(15) 1.05927(13) 0.61445(11) 0.0158(4) Uani d 1
C C1 0.45739(17) 0.85036(16) 0.64198(11) 0.0138(4) Uani d 1
C C6 0.2732(2) 0.78183(19) 0.78606(14) 0.0275(6) Uani d 1
H H6A 0.2589 0.8417 0.7619 0.041 Uiso calc 1
H H6B 0.3256 0.7904 0.8319 0.041 Uiso calc 1
H H6C 0.2075 0.7572 0.7917 0.041 Uiso calc 1
C C11 0.65211(16) 1.07206(15) 0.91082(11) 0.0115(4) Uani d 1
C C12 0.75475(17) 1.09950(16) 0.91578(12) 0.0149(4) Uani d 1
H H12 0.7907 1.0710 0.8871 0.018 Uiso calc 1
C C13 0.80489(18) 1.16858(16) 0.96255(13) 0.0188(5) Uani d 1
H H13 0.8753 1.1865 0.9661 0.023 Uiso calc 1
C C14 0.75264(19) 1.21114(16) 1.00377(12) 0.0189(5) Uani d 1
H H14 0.7874 1.2576 1.0361 0.023 Uiso calc 1
C C15 0.64965(19) 1.18617(17) 0.99799(12) 0.0203(5) Uani d 1
H H15 0.6133 1.2164 1.0258 0.024 Uiso calc 1
C C16 0.59928(18) 1.11716(17) 0.95173(12) 0.0178(5) Uani d 1
H H16 0.5284 1.1004 0.9478 0.021 Uiso calc 1
C C21 0.45256(16) 1.00891(15) 0.81942(12) 0.0132(4) Uani d 1
C C22 0.38246(17) 0.99700(17) 0.85794(12) 0.0180(5) Uani d 1
H H22 0.4051 0.9664 0.9017 0.022 Uiso calc 1
C C23 0.27920(18) 1.03002(19) 0.83202(14) 0.0239(6) Uani d 1
H H23 0.2317 1.0223 0.8584 0.029 Uiso calc 1
C C24 0.24512(19) 1.07409(17) 0.76800(15) 0.0256(6) Uani d 1
H H24 0.1750 1.0977 0.7510 0.031 Uiso calc 1
C C25 0.3138(2) 1.08353(18) 0.72893(15) 0.0262(6) Uani d 1
H H25 0.2902 1.1123 0.6845 0.031 Uiso calc 1
C C26 0.41716(19) 1.05108(16) 0.75449(13) 0.0187(5) Uani d 1
H H26 0.4639 1.0578 0.7274 0.022 Uiso calc 1
C C31 0.59714(15) 0.87695(15) 0.90766(11) 0.0112(4) Uani d 1
C C32 0.63638(17) 0.87995(16) 0.97996(12) 0.0150(4) Uani d 1
H H32 0.6606 0.9373 1.0025 0.018 Uiso calc 1
C C33 0.64067(18) 0.80025(17) 1.01962(12) 0.0177(5) Uani d 1
H H33 0.6672 0.8032 1.0689 0.021 Uiso calc 1
C C34 0.60578(17) 0.71596(17) 0.98657(13) 0.0176(5) Uani d 1
H H34 0.6081 0.6613 1.0134 0.021 Uiso calc 1
C C35 0.56759(18) 0.71196(17) 0.91447(13) 0.0189(5) Uani d 1
H H35 0.5440 0.6545 0.8920 0.023 Uiso calc 1
C C36 0.56372(17) 0.79166(16) 0.87521(12) 0.0161(5) Uani d 1
H H36 0.5382 0.7883 0.8259 0.019 Uiso calc 1
C C41 0.95262(15) 1.00163(15) 0.83888(11) 0.0115(4) Uani d 1
C C42 1.02105(17) 0.98262(17) 0.90534(12) 0.0166(5) Uani d 1
H H42 1.0261 0.9213 0.9234 0.020 Uiso calc 1
C C43 1.08189(19) 1.05348(17) 0.94521(13) 0.0193(5) Uani d 1
H H43 1.1275 1.0403 0.9906 0.023 Uiso calc 1
C C44 1.07645(18) 1.14226(17) 0.91939(12) 0.0191(5) Uani d 1
H H44 1.1188 1.1901 0.9467 0.023 Uiso calc 1
C C45 1.0089(2) 1.16192(17) 0.85322(13) 0.0230(5) Uani d 1
H H45 1.0051 1.2231 0.8351 0.028 Uiso calc 1
C C46 0.94721(19) 1.09224(17) 0.81390(13) 0.0194(5) Uani d 1
H H46 0.9003 1.1063 0.7690 0.023 Uiso calc 1
C C51 0.91175(16) 0.90988(15) 0.70926(11) 0.0115(4) Uani d 1
C C52 1.01807(18) 0.92341(15) 0.71397(12) 0.0141(4) Uani d 1
H H52 1.0682 0.9377 0.7577 0.017 Uiso calc 1
C C53 1.05087(18) 0.91613(16) 0.65508(13) 0.0169(5) Uani d 1
H H53 1.1234 0.9242 0.6586 0.020 Uiso calc 1
C C54 0.97678(19) 0.89701(17) 0.59094(12) 0.0188(5) Uani d 1
H H54 0.9989 0.8914 0.5506 0.023 Uiso calc 1
C C55 0.87081(19) 0.88607(17) 0.58562(12) 0.0187(5) Uani d 1
H H55 0.8203 0.8751 0.5415 0.022 Uiso calc 1
C C56 0.83820(17) 0.89111(16) 0.64467(11) 0.0143(4) Uani d 1
H H56 0.7658 0.8818 0.6410 0.017 Uiso calc 1
C C61 0.90777(16) 0.80667(15) 0.83114(11) 0.0120(4) Uani d 1
C C62 0.85267(18) 0.77704(16) 0.87603(12) 0.0170(5) Uani d 1
H H62 0.7950 0.8126 0.8807 0.020 Uiso calc 1
C C63 0.8822(2) 0.69565(18) 0.91380(13) 0.0247(5) Uani d 1
H H63 0.8450 0.6759 0.9447 0.030 Uiso calc 1
C C64 0.9654(2) 0.64320(17) 0.90676(12) 0.0238(5) Uani d 1
H H64 0.9850 0.5875 0.9327 0.029 Uiso calc 1
C C65 1.02054(19) 0.67137(17) 0.86202(13) 0.0208(5) Uani d 1
H H65 1.0775 0.6350 0.8571 0.025 Uiso calc 1
C C66 0.99194(17) 0.75288(16) 0.82467(12) 0.0171(5) Uani d 1
H H66 1.0299 0.7725 0.7943 0.020 Uiso calc 1

loop_
_atom_site_aniso_label
_atom_site_aniso_U_11
_atom_site_aniso_U_22
_atom_site_aniso_U_33
_atom_site_aniso_U_12
_atom_site_aniso_U_13
_atom_site_aniso_U_23
Ag1 0.01102(8) 0.01409(9) 0.00990(9) 0.00083(6) 0.00351(6) -0.00047(6)
S1 0.0177(2) 0.0141(3) 0.0152(3) 0.0004(2) 0.0017(2) -0.0025(2)
P1 0.0107(2) 0.0125(3) 0.0096(3) 0.00039(19) 0.0035(2) -0.0006(2)
P2 0.0097(2) 0.0115(3) 0.0091(3) 0.00054(19) 0.0030(2) 0.0003(2)
C2 0.0169(10) 0.0174(12) 0.0193(12) 0.0005(8) 0.0046(9) 0.0014(9)
N2 0.0178(9) 0.0207(11) 0.0218(11) 0.0012(8) 0.0080(8) 0.0008(9)
O1 0.0242(8) 0.0153(9) 0.0136(8) 0.0014(6) 0.0072(7) 0.0024(7)
O2 0.0215(8) 0.0229(9) 0.0142(8) -0.0053(7) 0.0058(7) -0.0018(7)
O3 0.0267(9) 0.0294(11) 0.0384(12) -0.0152(8) 0.0170(9) -0.0066(9)
O4 0.0398(11) 0.0192(10) 0.0229(10) 0.0015(8) 0.0162(9) 0.0046(7)
N1 0.0151(8) 0.0159(10) 0.0160(10) -0.0016(7) 0.0054(8) 0.0017(8)
N3 0.0175(9) 0.0169(10) 0.0144(10) -0.0032(7) 0.0060(7) 0.0014(8)
N4 0.0177(9) 0.0122(10) 0.0186(10) 0.0008(7) 0.0071(8) 0.0025(8)
C1 0.0175(10) 0.0122(11) 0.0116(10) -0.0033(8) 0.0044(8) -0.0040(9)
C6 0.0324(14) 0.0230(14) 0.0301(15) 0.0051(11) 0.0139(12) 0.0035(12)
C11 0.0120(9) 0.0117(10) 0.0098(10) 0.0008(7) 0.0019(8) 0.0005(8)
C12 0.0157(10) 0.0142(11) 0.0148(11) 0.0018(8) 0.0048(9) 0.0003(9)
C13 0.0156(10) 0.0147(12) 0.0228(13) 0.0001(8) 0.0011(9) 0.0017(10)
C14 0.0231(11) 0.0138(12) 0.0157(12) -0.0009(9) 0.0002(9) -0.0026(9)
C15 0.0260(12) 0.0201(13) 0.0158(12) 0.0023(9) 0.0079(10) -0.0043(10)
C16 0.0163(10) 0.0203(12) 0.0179(12) -0.0005(9) 0.0066(9) -0.0034(10)
C21 0.0125(9) 0.0123(11) 0.0131(11) 0.0015(8) 0.0012(8) -0.0030(9)
C22 0.0141(10) 0.0237(13) 0.0149(12) -0.0017(9) 0.0023(9) -0.0054(10)
C23 0.0143(10) 0.0299(15) 0.0290(15) -0.0020(10) 0.0089(10) -0.0138(12)
C24 0.0125(10) 0.0202(13) 0.0364(16) 0.0028(9) -0.0037(10) -0.0102(11)
C25 0.0205(12) 0.0220(14) 0.0296(16) 0.0034(10) -0.0018(11) 0.0034(11)
C26 0.0199(11) 0.0175(12) 0.0169(12) 0.0000(9) 0.0032(9) 0.0008(10)
C31 0.0091(8) 0.0125(10) 0.0123(11) 0.0018(7) 0.0038(8) 0.0011(8)
C32 0.0161(10) 0.0155(11) 0.0132(11) -0.0002(8) 0.0044(8) -0.0025(9)
C33 0.0193(10) 0.0207(12) 0.0119(11) 0.0018(9) 0.0030(9) 0.0034(9)
C34 0.0158(10) 0.0164(12) 0.0217(13) 0.0012(8) 0.0072(9) 0.0050(10)
C35 0.0197(11) 0.0154(12) 0.0227(13) -0.0043(9) 0.0083(10) -0.0036(10)
C36 0.0168(10) 0.0176(12) 0.0142(11) -0.0029(8) 0.0053(9) -0.0010(9)
C41 0.0103(9) 0.0131(11) 0.0116(10) 0.0008(8) 0.0039(8) -0.0001(9)
C42 0.0175(10) 0.0152(12) 0.0154(12) 0.0001(8) 0.0024(9) 0.0019(9)
C43 0.0197(11) 0.0196(13) 0.0157(12) -0.0018(9) 0.0014(9) 0.0003(10)
C44 0.0220(11) 0.0168(12) 0.0175(12) -0.0040(9) 0.0047(10) -0.0055(10)
C45 0.0352(13) 0.0113(12) 0.0206(13) -0.0032(10) 0.0058(11) 0.0009(10)
C46 0.0265(12) 0.0140(12) 0.0151(12) 0.0000(9) 0.0024(10) 0.0012(9)
C51 0.0140(9) 0.0104(10) 0.0110(10) 0.0007(8) 0.0052(8) 0.0009(8)
C52 0.0169(10) 0.0140(11) 0.0118(11) -0.0005(8) 0.0051(9) 0.0008(9)
C53 0.0190(10) 0.0140(11) 0.0215(13) -0.0017(8) 0.0117(9) 0.0018(9)
C54 0.0290(12) 0.0163(12) 0.0156(12) 0.0000(9) 0.0136(10) -0.0008(10)
C55 0.0245(11) 0.0188(12) 0.0126(11) 0.0037(9) 0.0057(9) 0.0005(9)
C56 0.0153(10) 0.0140(11) 0.0122(11) 0.0017(8) 0.0021(8) -0.0001(9)
C61 0.0132(9) 0.0109(10) 0.0100(10) -0.0017(8) 0.0010(8) -0.0014(8)
C62 0.0214(11) 0.0172(12) 0.0129(11) 0.0005(9) 0.0059(9) 0.0004(9)
C63 0.0387(14) 0.0223(14) 0.0153(12) -0.0009(11) 0.0117(11) 0.0042(10)
C64 0.0418(15) 0.0114(12) 0.0127(12) 0.0043(10) 0.0005(11) 0.0020(9)
C65 0.0244(12) 0.0153(12) 0.0194(13) 0.0060(9) 0.0019(10) -0.0025(10)
C66 0.0164(10) 0.0150(12) 0.0196(12) 0.0016(8) 0.0052(9) 0.0010(9)

loop_
_atom_type_symbol
_atom_type_description
_atom_type_scat_dispersion_real
_atom_type_scat_dispersion_imag
_atom_type_scat_source
C C 0.0033 0.0016 'International Tables Vol C Tables 4.2.6.8 and 6.1.1.4'
H H 0.0000 0.0000 'International Tables Vol C Tables 4.2.6.8 and 6.1.1.4'
N N 0.0061 0.0033 'International Tables Vol C Tables 4.2.6.8 and 6.1.1.4'
O O 0.0106 0.0060 'International Tables Vol C Tables 4.2.6.8 and 6.1.1.4'
P P 0.1023 0.0942 'International Tables Vol C Tables 4.2.6.8 and 6.1.1.4'
S S 0.1246 0.1234 'International Tables Vol C Tables 4.2.6.8 and 6.1.1.4'
Ag Ag -0.8971 1.1015 'International Tables Vol C Tables 4.2.6.8 and 6.1.1.4'

loop_
_geom_angle_atom_site_label_1
_geom_angle_atom_site_label_2
_geom_angle_atom_site_label_3
_geom_angle
P1 Ag1 P2 124.60(2)
P1 Ag1 S1 113.92(2)
P2 Ag1 S1 109.667(19)
P1 Ag1 O1 105.21(4)
P2 Ag1 O1 103.29(4)
S1 Ag1 O1 94.96(4)
C1 S1 Ag1 102.36(8)
C21 P1 C11 103.94(10)
C21 P1 C31 104.87(10)
C11 P1 C31 104.80(10)
C21 P1 Ag1 116.29(7)
C11 P1 Ag1 118.45(7)
C31 P1 Ag1 107.18(7)
C51 P2 C41 102.53(10)
C51 P2 C61 105.38(10)
C41 P2 C61 103.86(10)
C51 P2 Ag1 117.18(7)
C41 P2 Ag1 118.28(7)
C61 P2 Ag1 108.17(7)
N2 C2 N1 112.0(2)
N2 C2 H2 124.0
N1 C2 H2 124.0
C2 N2 N3 103.30(18)
N4 O1 Ag1 122.75(13)
C6 O4 H4 109.5
C1 N1 C2 107.65(19)
C1 N1 H1 126.2
C2 N1 H1 126.2
C1 N3 N2 112.65(19)
C1 N3 H3 123.7
N2 N3 H3 123.7
O3 N4 O2 120.7(2)
O3 N4 O1 120.7(2)
O2 N4 O1 118.59(18)
N3 C1 N1 104.42(19)
N3 C1 S1 127.64(18)
N1 C1 S1 127.89(17)
O4 C6 H6A 109.5
O4 C6 H6B 109.5
H6A C6 H6B 109.5
O4 C6 H6C 109.5
H6A C6 H6C 109.5
H6B C6 H6C 109.5
C12 C11 C16 118.9(2)
C12 C11 P1 118.62(16)
C16 C11 P1 122.46(16)
C11 C12 C13 120.3(2)
C11 C12 H12 119.9
C13 C12 H12 119.9
C14 C13 C12 120.2(2)
C14 C13 H13 119.9
C12 C13 H13 119.9
C13 C14 C15 120.0(2)
C13 C14 H14 120.0
C15 C14 H14 120.0
C14 C15 C16 120.1(2)
C14 C15 H15 119.9
C16 C15 H15 119.9
C15 C16 C11 120.4(2)
C15 C16 H16 119.8
C11 C16 H16 119.8
C26 C21 C22 119.4(2)
C26 C21 P1 117.04(17)
C22 C21 P1 123.51(18)
C23 C22 C21 119.8(2)
C23 C22 H22 120.1
C21 C22 H22 120.1
C24 C23 C22 120.5(2)
C24 C23 H23 119.7
C22 C23 H23 119.7
C25 C24 C23 119.6(2)
C25 C24 H24 120.2
C23 C24 H24 120.2
C24 C25 C26 120.2(3)
C24 C25 H25 119.9
C26 C25 H25 119.9
C21 C26 C25 120.4(2)
C21 C26 H26 119.8
C25 C26 H26 119.8
C32 C31 C36 118.8(2)
C32 C31 P1 123.88(17)
C36 C31 P1 117.30(17)
C33 C32 C31 121.0(2)
C33 C32 H32 119.5
C31 C32 H32 119.5
C32 C33 C34 119.6(2)
C32 C33 H33 120.2
C34 C33 H33 120.2
C35 C34 C33 119.9(2)
C35 C34 H34 120.0
C33 C34 H34 120.0
C36 C35 C34 120.2(2)
C36 C35 H35 119.9
C34 C35 H35 119.9
C35 C36 C31 120.5(2)
C35 C36 H36 119.7
C31 C36 H36 119.7
C46 C41 C42 118.5(2)
C46 C41 P2 118.09(17)
C42 C41 P2 123.32(17)
C43 C42 C41 120.1(2)
C43 C42 H42 119.9
C41 C42 H42 119.9
C44 C43 C42 120.6(2)
C44 C43 H43 119.7
C42 C43 H43 119.7
C43 C44 C45 119.8(2)
C43 C44 H44 120.1
C45 C44 H44 120.1
C46 C45 C44 119.8(2)
C46 C45 H45 120.1
C44 C45 H45 120.1
C45 C46 C41 121.1(2)
C45 C46 H46 119.4
C41 C46 H46 119.4
C56 C51 C52 119.5(2)
C56 C51 P2 118.31(16)
C52 C51 P2 122.24(17)
C53 C52 C51 120.4(2)
C53 C52 H52 119.8
C51 C52 H52 119.8
C52 C53 C54 119.6(2)
C52 C53 H53 120.2
C54 C53 H53 120.2
C55 C54 C53 120.3(2)
C55 C54 H54 119.9
C53 C54 H54 119.9
C54 C55 C56 120.3(2)
C54 C55 H55 119.9
C56 C55 H55 119.9
C55 C56 C51 120.0(2)
C55 C56 H56 120.0
C51 C56 H56 120.0
C62 C61 C66 119.0(2)
C62 C61 P2 117.16(17)
C66 C61 P2 123.83(17)
C63 C62 C61 120.0(2)
C63 C62 H62 120.0
C61 C62 H62 120.0
C64 C63 C62 120.3(2)
C64 C63 H63 119.8
C62 C63 H63 119.8
C63 C64 C65 120.4(2)
C63 C64 H64 119.8
C65 C64 H64 119.8
C66 C65 C64 119.5(2)
C66 C65 H65 120.3
C64 C65 H65 120.3
C65 C66 C61 120.8(2)
C65 C66 H66 119.6
C61 C66 H66 119.6

loop_
_geom_bond_atom_site_label_1
_geom_bond_atom_site_label_2
_geom_bond_distance
Ag1 P1 2.4485(6)
Ag1 P2 2.4493(6)
Ag1 S1 2.5591(6)
Ag1 O1 2.5994(16)
S1 C1 1.703(2)
P1 C21 1.817(2)
P1 C11 1.827(2)
P1 C31 1.832(2)
P2 C51 1.813(2)
P2 C41 1.817(2)
P2 C61 1.821(2)
C2 N2 1.299(3)
C2 N1 1.363(3)
C2 H2 0.9500
N2 N3 1.379(3)
O1 N4 1.275(2)
O2 N4 1.266(3)
O3 N4 1.230(2)
O4 C6 1.408(3)
O4 H4 0.8400
N1 C1 1.354(3)
N1 H1 0.8800
N3 C1 1.338(3)
N3 H3 0.8800
C6 H6A 0.9800
C6 H6B 0.9800
C6 H6C 0.9800
C11 C12 1.392(3)
C11 C16 1.397(3)
C12 C13 1.392(3)
C12 H12 0.9500
C13 C14 1.380(3)
C13 H13 0.9500
C14 C15 1.383(3)
C14 H14 0.9500
C15 C16 1.387(3)
C15 H15 0.9500
C16 H16 0.9500
C21 C26 1.389(3)
C21 C22 1.395(3)
C22 C23 1.392(3)
C22 H22 0.9500
C23 C24 1.385(4)
C23 H23 0.9500
C24 C25 1.384(4)
C24 H24 0.9500
C25 C26 1.390(3)
C25 H25 0.9500
C26 H26 0.9500
C31 C32 1.392(3)
C31 C36 1.398(3)
C32 C33 1.391(3)
C32 H32 0.9500
C33 C34 1.394(3)
C33 H33 0.9500
C34 C35 1.388(3)
C34 H34 0.9500
C35 C36 1.387(3)
C35 H35 0.9500
C36 H36 0.9500
C41 C46 1.393(3)
C41 C42 1.397(3)
C42 C43 1.393(3)
C42 H42 0.9500
C43 C44 1.374(3)
C43 H43 0.9500
C44 C45 1.390(3)
C44 H44 0.9500
C45 C46 1.381(3)
C45 H45 0.9500
C46 H46 0.9500
C51 C56 1.394(3)
C51 C52 1.398(3)
C52 C53 1.391(3)
C52 H52 0.9500
C53 C54 1.391(3)
C53 H53 0.9500
C54 C55 1.386(3)
C54 H54 0.9500
C55 C56 1.390(3)
C55 H55 0.9500
C56 H56 0.9500
C61 C62 1.395(3)
C61 C66 1.398(3)
C62 C63 1.388(3)
C62 H62 0.9500
C63 C64 1.381(4)
C63 H63 0.9500
C64 C65 1.387(4)
C64 H64 0.9500
C65 C66 1.384(3)
C65 H65 0.9500
C66 H66 0.9500

loop_
_geom_hbond_atom_site_label_D
_geom_hbond_atom_site_label_H
_geom_hbond_atom_site_label_A
_geom_hbond_site_symmetry_A
_geom_hbond_distance_DH
_geom_hbond_distance_HA
_geom_hbond_distance_DA
_geom_hbond_angle_DHA
O4 H4 O1 2_646 0.84 2.01 2.836(2) 168.3
N1 H1 O2 . 0.88 1.93 2.793(2) 166.8
N3 H3 O4 . 0.88 1.91 2.769(3) 166.4
C35 H35 O1 2_646 0.95 2.55 3.360(3) 143
C65 H65 O3 2_746 0.95 2.48 3.340(3) 150

loop_
_geom_torsion_atom_site_label_1
_geom_torsion_atom_site_label_2
_geom_torsion_atom_site_label_3
_geom_torsion_atom_site_label_4
_geom_torsion
N1 C2 N2 N3 -0.8(3)
N2 C2 N1 C1 0.9(3)
C2 N2 N3 C1 0.5(3)
Ag1 O1 N4 O3 -96.6(2)
Ag1 O1 N4 O2 82.8(2)
N2 N3 C1 N1 0.0(3)
N2 N3 C1 S1 -177.87(17)
C2 N1 C1 N3 -0.5(2)
C2 N1 C1 S1 177.36(18)
Ag1 S1 C1 N3 -110.5(2)
Ag1 S1 C1 N1 72.2(2)
C21 P1 C11 C12 -145.97(18)
C31 P1 C11 C12 104.21(18)
Ag1 P1 C11 C12 -15.2(2)
C21 P1 C11 C16 34.4(2)
C31 P1 C11 C16 -75.4(2)
Ag1 P1 C11 C16 165.24(17)
C16 C11 C12 C13 2.2(3)
P1 C11 C12 C13 -177.41(18)
C11 C12 C13 C14 -0.8(4)
C12 C13 C14 C15 -0.9(4)
C13 C14 C15 C16 1.2(4)
C14 C15 C16 C11 0.3(4)
C12 C11 C16 C15 -1.9(3)
P1 C11 C16 C15 177.65(18)
C11 P1 C21 C26 99.22(19)
C31 P1 C21 C26 -151.02(18)
Ag1 P1 C21 C26 -32.9(2)
C11 P1 C21 C22 -77.4(2)
C31 P1 C21 C22 32.3(2)
Ag1 P1 C21 C22 150.51(17)
C26 C21 C22 C23 -2.1(4)
P1 C21 C22 C23 174.51(18)
C21 C22 C23 C24 0.5(4)
C22 C23 C24 C25 1.4(4)
C23 C24 C25 C26 -1.6(4)
C22 C21 C26 C25 1.8(4)
P1 C21 C26 C25 -174.95(19)
C24 C25 C26 C21 0.0(4)
C21 P1 C31 C32 -106.86(18)
C11 P1 C31 C32 2.3(2)
Ag1 P1 C31 C32 128.97(16)
C21 P1 C31 C36 75.99(18)
C11 P1 C31 C36 -174.86(16)
Ag1 P1 C31 C36 -48.18(17)
C36 C31 C32 C33 -1.2(3)
P1 C31 C32 C33 -178.32(17)
C31 C32 C33 C34 0.4(3)
C32 C33 C34 C35 0.3(3)
C33 C34 C35 C36 -0.2(3)
C34 C35 C36 C31 -0.6(3)
C32 C31 C36 C35 1.3(3)
P1 C31 C36 C35 178.64(17)
C51 P2 C41 C46 64.26(19)
C61 P2 C41 C46 173.81(17)
Ag1 P2 C41 C46 -66.36(19)
C51 P2 C41 C42 -118.73(19)
C61 P2 C41 C42 -9.2(2)
Ag1 P2 C41 C42 110.66(17)
C46 C41 C42 C43 0.1(3)
P2 C41 C42 C43 -176.86(18)
C41 C42 C43 C44 -0.9(4)
C42 C43 C44 C45 0.7(4)
C43 C44 C45 C46 0.3(4)
C44 C45 C46 C41 -1.1(4)
C42 C41 C46 C45 0.8(3)
P2 C41 C46 C45 178.00(19)
C41 P2 C51 C56 -147.58(18)
C61 P2 C51 C56 104.02(18)
Ag1 P2 C51 C56 -16.3(2)
C41 P2 C51 C52 32.8(2)
C61 P2 C51 C52 -75.6(2)
Ag1 P2 C51 C52 164.03(15)
C56 C51 C52 C53 -1.5(3)
P2 C51 C52 C53 178.19(17)
C51 C52 C53 C54 1.2(3)
C52 C53 C54 C55 0.6(4)
C53 C54 C55 C56 -2.1(4)
C54 C55 C56 C51 1.8(4)
C52 C51 C56 C55 -0.1(3)
P2 C51 C56 C55 -179.74(18)
C51 P2 C61 C62 -157.71(17)
C41 P2 C61 C62 94.86(18)
Ag1 P2 C61 C62 -31.62(19)
C51 P2 C61 C66 22.9(2)
C41 P2 C61 C66 -84.5(2)
Ag1 P2 C61 C66 149.00(17)
C66 C61 C62 C63 0.5(3)
P2 C61 C62 C63 -178.93(19)
C61 C62 C63 C64 -0.6(4)
C62 C63 C64 C65 0.2(4)
C63 C64 C65 C66 0.4(4)
C64 C65 C66 C61 -0.5(4)
C62 C61 C66 C65 0.0(3)
P2 C61 C66 C65 179.41(18)
